data_8100397
loop_
_publ_author_name
'Easton, C. J.'
'Hughes, C. M. M.'
'Tiekink, E. R. T.'

_publ_section_title
;
Crystal structure of 3-(2,6-dichlorophenyl)-4,5-dihydro-7H-pyrano
[4,3-d]isoxazol-7-one, C~12~H~7~Cl~2~NO~3~
;
_journal_issue 3
_journal_name_full 'Zeitschrift f\"ur Kristallographie - New Crystal Structures'
_journal_page_first 365
_journal_page_last 366
_journal_volume 218
_journal_year 2003
_chemical_formula_moiety 'C12 H7 Cl2 N O3 '
_chemical_formula_structural 'C12 H7 Cl2 N O3 '
_chemical_formula_sum 'C12 H7 Cl2 N O3'
_chemical_formula_weight 284.10
_space_group_IT_number 14
_symmetry_cell_setting monoclinic
_symmetry_space_group_name_Hall '-P 2yn'
_symmetry_space_group_name_H-M 'P 1 21/n 1'
_cell_angle_alpha 90
_cell_angle_beta 96.894(21)
_cell_angle_gamma 90
_cell_formula_units_Z 8
_cell_length_a 7.499(4)
_cell_length_b 14.450(4)
_cell_length_c 21.5594(25)
_cell_measurement_temperature 293
_cell_volume 2319.4(11)
_diffrn_ambient_temperature 293
_exptl_crystal_density_diffrn 1.627
_cod_original_sg_symbol_H-M 'P 21/n'
_cod_original_formula_sum 'C12 H7 Cl2 N O3 '
_cod_database_code 8100397

loop_
_symmetry_equiv_pos_as_xyz
'  +x,  +y,  +z'
1/2-x,1/2+y,1/2-z
'  -x,  -y,  -z'
1/2+x,1/2-y,1/2+z

loop_
_atom_site_label
_atom_site_type_symbol
_atom_site_fract_x
_atom_site_fract_y
_atom_site_fract_z
_atom_site_U_iso_or_equiv
_atom_site_adp_type
_atom_site_occupancy
_atom_site_symmetry_multiplicity
_atom_site_calc_flag
_atom_site_refinement_flags
_atom_site_disorder_assembly
_atom_site_disorder_group
Cl72a Cl 0.2154(2) 0.83739(11) 0.07118(7) 0.0716(5) Uani 1 4 d . . .
Cl72b Cl 0.0295(2) 0.54887(11) 0.68107(7) 0.0714(5) Uani 1 4 d . . .
Cl76a Cl -0.1898(2) 0.84949(12) -0.15026(7) 0.0735(6) Uani 1 4 d . . .
Cl76b Cl 0.4771(2) 0.83557(11) 0.71713(8) 0.0790(6) Uani 1 4 d . . .
O2a O 0.5053(6) 0.5801(3) -0.12728(19) 0.0735(14) Uani 1 4 d . . .
O2b O -0.3049(6) 0.9231(3) 0.5712(2) 0.0793(15) Uani 1 4 d . . .
O3a O 0.2218(7) 0.5382(3) -0.13907(18) 0.0701(13) Uani 1 4 d . . .
O3b O -0.0708(6) 0.8995(3) 0.5218(2) 0.0621(12) Uani 1 4 d . . .
O9a O 0.3919(5) 0.7630(3) -0.0994(2) 0.0659(12) Uani 1 4 d . . .
O9b O -0.1106(5) 0.8380(3) 0.68046(19) 0.0624(11) Uani 1 4 d . . .
N8a N 0.2912(6) 0.8306(3) -0.0731(2) 0.0647(14) Uani 1 4 d . . .
N8b N 0.0041(7) 0.7761(4) 0.7154(2) 0.0632(15) Uani 1 4 d . . .
C1a C 0.2869(8) 0.6885(4) -0.1086(3) 0.0498(16) Uani 1 4 d . . .
C1b C -0.0534(7) 0.8462(4) 0.6248(3) 0.0458(14) Uani 1 4 d . . .
C2a C 0.3512(11) 0.6006(5) -0.1270(3) 0.0580(18) Uani 1 4 d . . .
C2b C -0.1568(10) 0.8947(4) 0.5728(3) 0.0580(18) Uani 1 4 d . . .
C4a C 0.0356(9) 0.5672(4) -0.1461(3) 0.0687(19) Uani 1 4 d . . .
H4a1 H -0.0406 0.5128 -0.1478 0.082 Uiso 1 4 calc R . .
H4a2 H 0.0093 0.6000 -0.1854 0.082 Uiso 1 4 calc R . .
C4b C 0.1183(8) 0.8838(4) 0.5272(3) 0.0611(17) Uani 1 4 d . . .
H4b1 H 0.1794 0.9361 0.5485 0.073 Uiso 1 4 calc R . .
H4b2 H 0.1554 0.8803 0.4857 0.073 Uiso 1 4 calc R . .
C5a C -0.0081(8) 0.6283(4) -0.0942(3) 0.0578(17) Uani 1 4 d . . .
H5a1 H -0.1286 0.6531 -0.1033 0.069 Uiso 1 4 calc R . .
H5a2 H -0.0001 0.5941 -0.0553 0.069 Uiso 1 4 calc R . .
C5b C 0.1756(7) 0.7966(4) 0.5624(2) 0.0511(16) Uani 1 4 d . . .
H5b1 H 0.1369 0.7427 0.5375 0.061 Uiso 1 4 calc R . .
H5b2 H 0.3054 0.7947 0.5715 0.061 Uiso 1 4 calc R . .
C6a C 0.1261(7) 0.7035(4) -0.0901(2) 0.0414(14) Uani 1 4 d . . .
C6b C 0.0923(7) 0.7966(4) 0.6210(2) 0.0416(14) Uani 1 4 d . . .
C7a C 0.1378(7) 0.7940(4) -0.0665(3) 0.0444(15) Uani 1 4 d . . .
C7b C 0.1221(7) 0.7529(4) 0.6788(2) 0.0390(13) Uani 1 4 d . . .
C71a C 0.0020(7) 0.8464(3) -0.0377(2) 0.0374(13) Uani 1 4 d . . .
C71b C 0.2667(7) 0.6873(4) 0.7007(2) 0.0401(14) Uani 1 4 d . . .
C72a C 0.0253(7) 0.8700(3) 0.0245(3) 0.0428(14) Uani 1 4 d . . .
C72b C 0.2406(7) 0.5927(4) 0.7025(2) 0.0464(15) Uani 1 4 d . . .
C73a C -0.1032(8) 0.9187(4) 0.0511(3) 0.0511(16) Uani 1 4 d . . .
H73a H -0.0845 0.9345 0.0932 0.061 Uiso 1 4 calc R . .
C73b C 0.3795(9) 0.5329(4) 0.7197(2) 0.0572(17) Uani 1 4 d . . .
H73b H 0.3587 0.4695 0.7207 0.069 Uiso 1 4 calc R . .
C74a C -0.2569(8) 0.9436(4) 0.0159(3) 0.0536(16) Uani 1 4 d . . .
H74a H -0.3431 0.9775 0.0338 0.064 Uiso 1 4 calc R . .
C74b C 0.5481(8) 0.5670(5) 0.7354(3) 0.0597(18) Uani 1 4 d . . .
H74b H 0.6425 0.5266 0.7473 0.072 Uiso 1 4 calc R . .
C75a C -0.2868(8) 0.9194(4) -0.0460(3) 0.0555(17) Uani 1 4 d . . .
H75a H -0.3950 0.9342 -0.0697 0.067 Uiso 1 4 calc R . .
C75b C 0.5804(8) 0.6600(5) 0.7340(3) 0.0601(17) Uani 1 4 d . . .
H75b H 0.6961 0.6826 0.7444 0.072 Uiso 1 4 calc R . .
C76a C -0.1558(7) 0.8734(4) -0.0726(2) 0.0434(15) Uani 1 4 d . . .
C76b C 0.4422(8) 0.7191(4) 0.7172(2) 0.0486(15) Uani 1 4 d . . .

loop_
_atom_site_aniso_label
_atom_site_aniso_U_11
_atom_site_aniso_U_22
_atom_site_aniso_U_33
_atom_site_aniso_U_23
_atom_site_aniso_U_13
_atom_site_aniso_U_12
Cl72a 0.0727(11) 0.0726(11) 0.0652(11) 0.0006(9) -0.0094(9) 0.0127(10)
Cl72b 0.0684(11) 0.0706(11) 0.0734(12) -0.0010(10) 0.0017(9) -0.0182(9)
Cl76a 0.0891(13) 0.0802(13) 0.0487(10) -0.0037(9) -0.0023(9) 0.0007(10)
Cl76b 0.0609(11) 0.0631(12) 0.1102(15) 0.0138(11) -0.0014(10) -0.0139(9)
O2a 0.079(3) 0.084(3) 0.061(3) -0.008(2) 0.023(3) 0.030(3)
O2b 0.055(3) 0.078(3) 0.105(4) 0.006(3) 0.008(3) 0.028(3)
O3a 0.103(4) 0.046(3) 0.066(3) -0.012(2) 0.029(3) 0.006(3)
O3b 0.066(3) 0.058(3) 0.062(3) 0.009(2) 0.006(2) 0.019(2)
O9a 0.045(3) 0.062(3) 0.098(3) -0.022(3) 0.037(2) -0.005(2)
O9b 0.054(3) 0.079(3) 0.060(3) 0.002(3) 0.028(2) 0.011(2)
N8a 0.049(3) 0.053(3) 0.098(4) -0.016(3) 0.032(3) -0.005(3)
N8b 0.057(3) 0.080(4) 0.056(3) 0.009(3) 0.020(3) 0.011(3)
C1a 0.054(4) 0.046(4) 0.053(4) -0.007(3) 0.022(3) 0.005(3)
C1b 0.041(4) 0.044(4) 0.053(4) -0.003(3) 0.006(3) 0.003(3)
C2a 0.082(5) 0.051(5) 0.044(4) -0.003(3) 0.019(4) 0.014(4)
C2b 0.060(5) 0.047(4) 0.068(5) -0.003(4) 0.011(4) 0.006(4)
C4a 0.086(5) 0.050(4) 0.073(5) -0.018(4) 0.022(4) -0.011(4)
C4b 0.076(5) 0.057(4) 0.054(4) 0.013(3) 0.021(3) 0.018(4)
C5a 0.066(4) 0.050(4) 0.061(4) -0.014(3) 0.024(3) -0.009(3)
C5b 0.060(4) 0.044(4) 0.050(4) -0.002(3) 0.012(3) 0.009(3)
C6a 0.049(4) 0.035(3) 0.043(3) -0.003(3) 0.017(3) 0.000(3)
C6b 0.051(4) 0.042(4) 0.034(3) 0.001(3) 0.013(3) 0.002(3)
C7a 0.040(3) 0.043(4) 0.051(4) -0.001(3) 0.011(3) -0.003(3)
C7b 0.042(3) 0.040(3) 0.036(3) -0.002(3) 0.010(3) -0.005(3)
C71a 0.040(3) 0.030(3) 0.044(3) -0.002(3) 0.014(3) -0.004(3)
C71b 0.038(3) 0.056(4) 0.029(3) 0.006(3) 0.015(3) 0.003(3)
C72a 0.044(4) 0.036(3) 0.049(4) 0.002(3) 0.007(3) -0.001(3)
C72b 0.053(4) 0.053(4) 0.035(3) 0.005(3) 0.012(3) -0.007(3)
C73a 0.063(4) 0.047(4) 0.047(4) -0.001(3) 0.021(3) -0.001(3)
C73b 0.079(5) 0.046(4) 0.049(4) 0.006(3) 0.016(3) 0.005(4)
C74a 0.048(4) 0.043(4) 0.076(5) -0.011(4) 0.032(3) 0.010(3)
C74b 0.055(4) 0.080(5) 0.045(4) 0.014(4) 0.012(3) 0.020(4)
C75a 0.043(4) 0.050(4) 0.073(5) 0.002(3) 0.004(3) 0.001(3)
C75b 0.050(4) 0.071(5) 0.060(4) 0.015(4) 0.007(3) 0.007(4)
C76a 0.039(3) 0.046(4) 0.047(4) 0.002(3) 0.008(3) -0.004(3)
C76b 0.049(4) 0.057(4) 0.042(4) 0.003(3) 0.014(3) -0.003(3)

loop_
_geom_bond_atom_site_label_1
_geom_bond_atom_site_label_2
_geom_bond_distance
_geom_bond_site_symmetry_2
_geom_bond_publ_flag
Cl72B C72B 1.716(5) . ?
Cl72A C72A 1.710(5) . ?
Cl76B C76B 1.703(6) . ?
Cl76A C76A 1.698(5) . ?
O2A C2A 1.194(7) . ?
O2B C2B 1.181(7) . ?
O3A C2A 1.328(7) . ?
O3A C4A 1.448(7) . ?
O3B C2B 1.343(7) . ?
O3B C4B 1.427(7) . ?
O9A C1A 1.335(6) . ?
O9A N8A 1.395(5) . ?
O9B C1B 1.326(6) . ?
O9B N8B 1.397(5) . ?
N8A C7A 1.289(6) . ?
N8B C7B 1.298(6) . ?
C1A C6A 1.333(7) . ?
C1A C2A 1.431(8) . ?
C1B C6B 1.318(7) . ?
C1B C2B 1.463(8) . ?
C4A C5A 1.491(7) . ?
C4A H4A1 0.9700 . ?
C4A H4A2 0.9700 . ?
C4B C5B 1.507(7) . ?
C4B H4B1 0.9700 . ?
C4B H4B2 0.9700 . ?
C5A C6A 1.477(7) . ?
C5A H5A1 0.9700 . ?
C5A H5A2 0.9700 . ?
C5B C6B 1.476(7) . ?
C5B H5B1 0.9700 . ?
C5B H5B2 0.9700 . ?
C6A C7A 1.402(7) . ?
C6B C7B 1.390(7) . ?
C7A C71A 1.465(7) . ?
C7B C71B 1.475(7) . ?
C71A C76A 1.380(6) . ?
C71A C72A 1.376(7) . ?
C71B C72B 1.382(7) . ?
C71B C76B 1.399(7) . ?
C72A C73A 1.372(7) . ?
C72B C73B 1.370(7) . ?
C73B C74B 1.362(8) . ?
C73B H73B 0.9300 . ?
C73A C74A 1.351(7) . ?
C73A H73A 0.9300 . ?
C74A C75A 1.373(7) . ?
C74A H74A 0.9300 . ?
C74B C75B 1.366(8) . ?
C74B H74B 0.9300 . ?
C75B C76B 1.358(7) . ?
C75B H75B 0.9300 . ?
C75A C76A 1.368(7) . ?
C75A H75A 0.9300 . ?

loop_
_cod_related_entry_id
_cod_related_entry_database
_cod_related_entry_code
1 ChemSpider 9262443
